data_7030141
loop_
_publ_author_name
'Delgado, Patricia'
'Gonz\'alez-Prieto, Rodrigo'
'Jim\'enez-Aparicio, Reyes'
'Perles, Josefina'
'Priego, Jos\'e L'
'Torres, Rosario M.'

_publ_section_title
;
 Comparative study of different methods for the preparation of
 tetraamidato- and tetracarboxylatodiruthenium compounds. Structural and
 magnetic characterization.
;
_journal_issue 38
_journal_name_full 'Dalton transactions (Cambridge, England : 2003)'
_journal_page_first 11866
_journal_page_last 11874
_journal_paper_doi 10.1039/c2dt30939d
_journal_volume 41
_journal_year 2012
_chemical_formula_sum 'C32 H32 Cl N4 O4 Ru2'
_chemical_formula_weight 774.21
_space_group_IT_number 82
_symmetry_cell_setting tetragonal
_symmetry_Int_Tables_number 82
_symmetry_space_group_name_Hall 'I -4'
_symmetry_space_group_name_H-M 'I -4'
_atom_sites_solution_hydrogens geom
_atom_sites_solution_primary direct
_atom_sites_solution_secondary difmap
_audit_creation_method SHELXL-97
_cell_angle_alpha 90.00
_cell_angle_beta 90.00
_cell_angle_gamma 90.00
_cell_formula_units_Z 2
_cell_length_a 14.1752(11)
_cell_length_b 14.1752(11)
_cell_length_c 7.4478(6)
_cell_measurement_reflns_used 3396
_cell_measurement_temperature 296(2)
_cell_measurement_theta_max 28.4023
_cell_measurement_theta_min 2.8740
_cell_volume 1496.5(2)
_computing_structure_refinement 'SHELXL-97 (Sheldrick, 2008)'
_computing_structure_solution 'SHELXS-97 (Sheldrick, 2008)'
_diffrn_ambient_temperature 296(2)
_diffrn_measured_fraction_theta_full 0.954
_diffrn_measured_fraction_theta_max 0.936
_diffrn_radiation_monochromator graphite
_diffrn_radiation_type MoK\a
_diffrn_radiation_wavelength 0.71073
_diffrn_reflns_av_R_equivalents 0.0374
_diffrn_reflns_av_sigmaI/netI 0.0433
_diffrn_reflns_limit_h_max 18
_diffrn_reflns_limit_h_min -15
_diffrn_reflns_limit_k_max 18
_diffrn_reflns_limit_k_min -18
_diffrn_reflns_limit_l_max 9
_diffrn_reflns_limit_l_min -9
_diffrn_reflns_number 5927
_diffrn_reflns_theta_full 25.00
_diffrn_reflns_theta_max 28.81
_diffrn_reflns_theta_min 2.03
_diffrn_source 'fine-focus sealed tube'
_exptl_absorpt_coefficient_mu 1.143
_exptl_absorpt_correction_T_max 0.9243
_exptl_absorpt_correction_T_min 0.6272
_exptl_absorpt_correction_type multi-scan
_exptl_absorpt_process_details sadabs
_exptl_crystal_colour brown
_exptl_crystal_density_diffrn 1.718
_exptl_crystal_density_method 'not measured'
_exptl_crystal_description needle
_exptl_crystal_F_000 778
_exptl_crystal_size_max 0.45
_exptl_crystal_size_mid 0.08
_exptl_crystal_size_min 0.07
_refine_diff_density_max 0.625
_refine_diff_density_min -0.305
_refine_diff_density_rms 0.078
_refine_ls_abs_structure_details 'Flack H D (1983), Acta Cryst. A39, 876-881'
_refine_ls_abs_structure_Flack 0.25(11)
_refine_ls_extinction_method none
_refine_ls_goodness_of_fit_ref 0.977
_refine_ls_hydrogen_treatment refxyz
_refine_ls_matrix_type full
_refine_ls_number_parameters 87
_refine_ls_number_reflns 1766
_refine_ls_number_restraints 0
_refine_ls_restrained_S_all 0.977
_refine_ls_R_factor_all 0.0340
_refine_ls_R_factor_gt 0.0272
_refine_ls_shift/su_max 0.007
_refine_ls_shift/su_mean 0.002
_refine_ls_structure_factor_coef Fsqd
_refine_ls_weighting_details 'calc w=1/[\s^2^(Fo^2^)+(0.1000P)^2^+0.0000P] where P=(Fo^2^+2Fc^2^)/3'
_refine_ls_weighting_scheme calc
_refine_ls_wR_factor_gt 0.0626
_refine_ls_wR_factor_ref 0.0648
_reflns_number_gt 1519
_reflns_number_total 1766
_reflns_threshold_expression >2sigma(I)
_cod_data_source_file c2dt30939d.txt
_cod_data_source_block pdm41
_cod_database_code 7030141

loop_
_symmetry_equiv_pos_as_xyz
'x, y, z'
'y, -x, -z'
'-y, x, -z'
'-x, -y, z'
'x+1/2, y+1/2, z+1/2'
'y+1/2, -x+1/2, -z+1/2'
'-y+1/2, x+1/2, -z+1/2'
'-x+1/2, -y+1/2, z+1/2'

loop_
_atom_site_label
_atom_site_type_symbol
_atom_site_fract_x
_atom_site_fract_y
_atom_site_fract_z
_atom_site_U_iso_or_equiv
_atom_site_adp_type
_atom_site_occupancy
_atom_site_symmetry_multiplicity
_atom_site_calc_flag
_atom_site_refinement_flags
C2 C 0.76409(10) 0.12996(12) 0.2487(11) 0.0309(6) Uani 1 1 d G
C3 C 0.84768(13) 0.07898(10) 0.2382(12) 0.0660(14) Uani 1 1 d G
H4 H 0.8460 0.0135 0.2301 0.079 Uiso 1 1 calc R
C4 C 0.93382(10) 0.12582(14) 0.2399(15) 0.0796(17) Uani 1 1 d G
H5 H 0.9897 0.0917 0.2329 0.096 Uiso 1 1 calc R
C5 C 0.93638(10) 0.22364(14) 0.2520(15) 0.0648(13) Uani 1 1 d G
H6 H 0.9940 0.2550 0.2531 0.078 Uiso 1 1 calc R
C6 C 0.85279(14) 0.27462(10) 0.2624(12) 0.0436(10) Uani 1 1 d G
H7 H 0.8545 0.3401 0.2705 0.052 Uiso 1 1 calc R
C7 C 0.76665(11) 0.22778(12) 0.2608(10) 0.0315(8) Uani 1 1 d G
Ru1 Ru 0.5000 0.0000 0.40421(3) 0.01947(10) Uani 1 2 d S
Cl1 Cl 0.5000 0.0000 0.7500 0.0339(3) Uani 1 4 d S
N1 N 0.6287(4) 0.0582(5) 0.1037(16) 0.0277(12) Uani 1 1 d .
H1 H 0.6572 0.0699 0.0041 0.033 Uiso 1 1 calc R
O1 O 0.6344(4) 0.0585(4) 0.4052(13) 0.0271(11) Uani 1 1 d .
C1 C 0.67129(18) 0.07913(17) 0.2550(14) 0.0255(6) Uani 1 1 d .
C8 C 0.6766(2) 0.2857(2) 0.2459(19) 0.0547(10) Uani 1 1 d .
H8A H 0.6907 0.3458 0.1929 0.082 Uiso 1 1 calc R
H8B H 0.6503 0.2950 0.3633 0.082 Uiso 1 1 calc R
H8C H 0.6319 0.2528 0.1719 0.082 Uiso 1 1 calc R

loop_
_atom_site_aniso_label
_atom_site_aniso_U_11
_atom_site_aniso_U_22
_atom_site_aniso_U_33
_atom_site_aniso_U_23
_atom_site_aniso_U_13
_atom_site_aniso_U_12
C2 0.0253(13) 0.0299(13) 0.0375(14) -0.002(5) 0.014(4) -0.0054(11)
C3 0.0287(15) 0.0356(18) 0.134(4) 0.035(5) -0.004(5) -0.0027(14)
C4 0.0230(16) 0.053(2) 0.163(5) 0.004(9) -0.011(7) -0.0015(15)
C5 0.0316(16) 0.055(2) 0.108(3) 0.035(6) 0.001(6) -0.0166(17)
C6 0.0412(16) 0.0359(15) 0.054(3) 0.011(3) -0.002(4) -0.0163(13)
C7 0.0328(13) 0.0294(13) 0.032(2) -0.010(3) 0.004(3) -0.0068(11)
Ru1 0.0226(5) 0.0193(5) 0.01650(14) 0.000 0.000 -0.0023(5)
Cl1 0.0427(4) 0.0427(4) 0.0164(5) 0.000 0.000 0.000
N1 0.022(3) 0.042(4) 0.019(2) 0.003(3) 0.000(3) -0.001(2)
O1 0.025(3) 0.030(3) 0.026(2) 0.001(3) -0.006(2) -0.0103(19)
C1 0.0223(12) 0.0207(11) 0.0335(16) 0.001(4) -0.016(4) -0.0011(10)
C8 0.0432(18) 0.0335(16) 0.087(3) -0.010(7) 0.011(7) 0.0015(14)

loop_
_atom_type_symbol
_atom_type_description
_atom_type_scat_dispersion_real
_atom_type_scat_dispersion_imag
_atom_type_scat_source
C C 0.0033 0.0016 'International Tables Vol C Tables 4.2.6.8 and 6.1.1.4'
H H 0.0000 0.0000 'International Tables Vol C Tables 4.2.6.8 and 6.1.1.4'
N N 0.0061 0.0033 'International Tables Vol C Tables 4.2.6.8 and 6.1.1.4'
O O 0.0106 0.0060 'International Tables Vol C Tables 4.2.6.8 and 6.1.1.4'
Cl Cl 0.1484 0.1585 'International Tables Vol C Tables 4.2.6.8 and 6.1.1.4'
Ru Ru -1.2594 0.8363 'International Tables Vol C Tables 4.2.6.8 and 6.1.1.4'

loop_
_geom_angle_atom_site_label_1
_geom_angle_atom_site_label_2
_geom_angle_atom_site_label_3
_geom_angle
_geom_angle_site_symmetry_1
_geom_angle_site_symmetry_3
C3 C2 C7 120.0 . .
C3 C2 C1 119.96(14) . .
C7 C2 C1 119.99(15) . .
C4 C3 C2 120.0 . .
C4 C3 H4 120.0 . .
C2 C3 H4 120.0 . .
C3 C4 C5 120.0 . .
C3 C4 H5 120.0 . .
C5 C4 H5 120.0 . .
C4 C5 C6 120.0 . .
C4 C5 H6 120.0 . .
C6 C5 H6 120.0 . .
C5 C6 C7 120.0 . .
C5 C6 H7 120.0 . .
C7 C6 H7 120.0 . .
C6 C7 C2 120.0 . .
C6 C7 C8 118.69(16) . .
C2 C7 C8 120.75(18) . .
N1 Ru1 N1 176.6(7) 7_545 6
N1 Ru1 O1 89.2(3) 7_545 4_655
N1 Ru1 O1 90.8(3) 6 4_655
N1 Ru1 O1 90.8(3) 7_545 .
N1 Ru1 O1 89.2(3) 6 .
O1 Ru1 O1 179.6(5) 4_655 .
N1 Ru1 Ru1 88.3(3) 7_545 6
N1 Ru1 Ru1 88.3(3) 6 6
O1 Ru1 Ru1 90.2(3) 4_655 6
O1 Ru1 Ru1 90.2(3) . 6
N1 Ru1 Cl1 91.7(3) 7_545 .
N1 Ru1 Cl1 91.7(3) 6 .
O1 Ru1 Cl1 89.8(3) 4_655 .
O1 Ru1 Cl1 89.8(3) . .
Ru1 Ru1 Cl1 180.0 6 .
Ru1 Cl1 Ru1 180.0 6_556 .
C1 N1 Ru1 122.5(7) . 6
C1 N1 H1 118.8 . .
Ru1 N1 H1 118.8 6 .
C1 O1 Ru1 117.8(5) . .
O1 C1 N1 121.1(3) . .
O1 C1 C2 119.9(7) . .
N1 C1 C2 119.0(8) . .
C7 C8 H8A 109.5 . .
C7 C8 H8B 109.5 . .
H8A C8 H8B 109.5 . .
C7 C8 H8C 109.5 . .
H8A C8 H8C 109.5 . .
H8B C8 H8C 109.5 . .

loop_
_geom_bond_atom_site_label_1
_geom_bond_atom_site_label_2
_geom_bond_distance
_geom_bond_site_symmetry_2
C2 C3 1.3900 .
C2 C7 1.3900 .
C2 C1 1.501(3) .
C3 C4 1.3900 .
C3 H4 0.9300 .
C4 C5 1.3900 .
C4 H5 0.9300 .
C5 C6 1.3900 .
C5 H6 0.9300 .
C6 C7 1.3900 .
C6 H7 0.9300 .
C7 C8 1.522(4) .
Ru1 N1 2.004(6) 7_545
Ru1 N1 2.004(6) 6
Ru1 O1 2.078(5) 4_655
Ru1 O1 2.078(5) .
Ru1 Ru1 2.2971(5) 6
Ru1 Cl1 2.5754(3) .
Cl1 Ru1 2.5754(3) 6_556
N1 C1 1.312(12) .
N1 Ru1 2.004(6) 6
N1 H1 0.8600 .
O1 C1 1.269(12) .
C8 H8A 0.9600 .
C8 H8B 0.9600 .
C8 H8C 0.9600 .
